data_9009685
loop_
_publ_author_name
'Pluth, J. J.'
'Smith, J. V.'
'Faber, J.'

_publ_section_title
;
 Crystal structure of low cristobalite at 10, 293, and 473 K:
 Variation of framework geometry with temperature
 Sample: T = 10 K
;
_journal_name_full 'Journal of Applied Physics'
_journal_page_first 1045
_journal_page_last 1049
_journal_paper_doi 10.1063/1.334545
_journal_volume 57
_journal_year 1985
_chemical_compound_source Synthetic
_chemical_formula_sum 'O2 Si'
_chemical_name_mineral Cristobalite
_space_group_IT_number 92
_symmetry_space_group_name_Hall 'P 4abw 2nw'
_symmetry_space_group_name_H-M 'P 41 21 2'
_cell_angle_alpha 90
_cell_angle_beta 90
_cell_angle_gamma 90
_cell_length_a 4.9570
_cell_length_b 4.9570
_cell_length_c 6.8903
_cell_formula_units_Z 4
_cell_volume 169.307
_database_code_amcsd 0012928
_diffrn_ambient_temperature 10
_exptl_crystal_density_diffrn 2.357
_cod_original_formula_sum 'Si O2'
_cod_database_code 9009685

loop_
_space_group_symop_operation_xyz
x,y,z
y,x,-z
1/2-y,1/2+x,1/4+z
1/2-x,1/2+y,1/4-z
-x,-y,1/2+z
-y,-x,1/2-z
1/2+y,1/2-x,3/4+z
1/2+x,1/2-y,3/4-z

loop_
_atom_site_aniso_label
_atom_site_aniso_U_11
_atom_site_aniso_U_22
_atom_site_aniso_U_33
_atom_site_aniso_U_12
_atom_site_aniso_U_13
_atom_site_aniso_U_23
Si 0.00187 0.00187 0.00289 0.00050 0.00087 -0.00087
O 0.00909 0.00050 0.00529 -0.00075 0.00104 0.00225

loop_
_atom_site_label
_atom_site_fract_x
_atom_site_fract_y
_atom_site_fract_z
Si 0.30470 0.30470 0.00000
O 0.23810 0.11090 0.18260

loop_
_cod_related_entry_id
_cod_related_entry_database
_cod_related_entry_code
1 AMCSD 0012928
